data_1568440
loop_
_publ_author_name
'Taeufer, T.'
'Dankert, F.'
'Michalik, D.'
'Pospech, J.'
'Bresien, J.'
'Hering-Junghans, C'

_publ_section_title
;
 Photochemical formation and reversible base-induced cleavage of a
 phosphagallene.
;
_journal_issue 11
_journal_name_full 'Chemical science'
_journal_page_first 3018
_journal_page_last 3023
_journal_paper_doi 10.1039/d2sc06292e
_journal_volume 14
_journal_year 2023
_chemical_formula_moiety 'C46 H64 Ga P'
_chemical_formula_sum 'C46 H64 Ga P'
_chemical_formula_weight 717.66
_space_group_crystal_system triclinic
_space_group_IT_number 2
_space_group_name_Hall '-P 1'
_space_group_name_H-M_alt 'P -1'
_atom_sites_solution_hydrogens geom
_atom_sites_solution_primary dual
_audit_creation_date 2022-03-06
_audit_creation_method
;
Olex2 1.3
(compiled 2020.11.12 svn.r5f609507 for OlexSys, GUI svn.r6226)
;
_audit_update_record
;
2022-11-01 deposited with the CCDC.	2023-02-08 downloaded from the CCDC.
;
_cell_angle_alpha 80.8620(10)
_cell_angle_beta 81.8580(10)
_cell_angle_gamma 65.9260(10)
_cell_formula_units_Z 2
_cell_length_a 10.6093(2)
_cell_length_b 12.7651(2)
_cell_length_c 20.7583(3)
_cell_measurement_reflns_used 9935
_cell_measurement_temperature 150.0
_cell_measurement_theta_max 66.74
_cell_measurement_theta_min 4.17
_cell_volume 2524.94(7)
_computing_molecular_graphics 'Olex2 1.3 (Dolomanov et al., 2009)'
_computing_publication_material 'Olex2 1.3 (Dolomanov et al., 2009)'
_computing_structure_refinement 'SHELXL 2018/3 (Sheldrick, 2015)'
_computing_structure_solution 'XT  (Sheldrick, 2015)'
_diffrn_ambient_temperature 150.0
_diffrn_measured_fraction_theta_full 0.997
_diffrn_measured_fraction_theta_max 0.997
_diffrn_measurement_device_type 'Bruker APEX-II CCD'
_diffrn_measurement_method '\f and \w scans'
_diffrn_radiation_type CuK\a
_diffrn_radiation_wavelength 1.54178
_diffrn_reflns_av_R_equivalents 0.0283
_diffrn_reflns_av_unetI/netI 0.0249
_diffrn_reflns_Laue_measured_fraction_full 0.997
_diffrn_reflns_Laue_measured_fraction_max 0.997
_diffrn_reflns_limit_h_max 12
_diffrn_reflns_limit_h_min -12
_diffrn_reflns_limit_k_max 15
_diffrn_reflns_limit_k_min -15
_diffrn_reflns_limit_l_max 24
_diffrn_reflns_limit_l_min -24
_diffrn_reflns_number 32338
_diffrn_reflns_point_group_measured_fraction_full 0.997
_diffrn_reflns_point_group_measured_fraction_max 0.997
_diffrn_reflns_theta_full 66.745
_diffrn_reflns_theta_max 66.745
_diffrn_reflns_theta_min 3.816
_diffrn_standards_number 0
_exptl_absorpt_coefficient_mu 1.208
_exptl_absorpt_correction_T_max 0.859
_exptl_absorpt_correction_T_min 0.736
_exptl_absorpt_correction_type multi-scan
_exptl_absorpt_process_details 'APEX2, SADABS was used for absorption correction.'
_exptl_crystal_colour violet
_exptl_crystal_colour_primary violet
_exptl_crystal_density_diffrn 0.944
_exptl_crystal_description plate
_exptl_crystal_F_000 772
_exptl_crystal_size_max 0.27
_exptl_crystal_size_mid 0.24
_exptl_crystal_size_min 0.13
_refine_diff_density_max 0.548
_refine_diff_density_min -0.387
_refine_diff_density_rms 0.049
_refine_ls_extinction_method none
_refine_ls_goodness_of_fit_ref 1.041
_refine_ls_hydrogen_treatment constr
_refine_ls_matrix_type full
_refine_ls_number_parameters 544
_refine_ls_number_reflns 8929
_refine_ls_number_restraints 226
_refine_ls_restrained_S_all 1.046
_refine_ls_R_factor_all 0.0424
_refine_ls_R_factor_gt 0.0391
_refine_ls_shift/su_max 0.002
_refine_ls_shift/su_mean 0.000
_refine_ls_structure_factor_coef Fsqd
_refine_ls_weighting_details 'w=1/[\s^2^(Fo^2^)+(0.0619P)^2^+1.2453P] where P=(Fo^2^+2Fc^2^)/3'
_refine_ls_weighting_scheme calc
_refine_ls_wR_factor_gt 0.1078
_refine_ls_wR_factor_ref 0.1109
_reflns_Friedel_coverage 0.000
_reflns_number_gt 8147
_reflns_number_total 8929
_reflns_threshold_expression 'I > 2\s(I)'
_cod_data_source_file d2sc06292e3.cif
_cod_data_source_block ax2276_cu_TipTerPGaCpStar_Cmpd1b
_cod_depositor_comments 'Adding full bibliography for 1568439--1568441.cif.'
_cod_original_cell_volume 2524.95(7)
_cod_database_code 1568440
_shelx_shelxl_version_number 2018/3
_shelx_space_group_comment
;
The symmetry employed for this shelxl refinement is uniquely defined
by the following loop, which should always be used as a source of
symmetry information in preference to the above space-group names.
They are only intended as comments.
;
_shelx_estimated_absorpt_t_max 0.859
_shelx_estimated_absorpt_t_min 0.736
_olex2_refinement_description
;
1. Fixed Uiso
 At 1.2 times of:
  All C(H) groups
 At 1.5 times of:
  All C(H,H,H) groups
2. Restrained distances
 C29A-C28A = C30A-C28A = C29-C28 = C28-C30
 1.52 with sigma of 0.01
 C29A-C28A = C29-C28 = C28-C30 = C30A-C28A
 1.52 with sigma of 0.01
 C29A-C28A = C29-C28 = C30A-C28A = C28-C30
 1.52 with sigma of 0.001
 C35A-C34A = C36-C34
 1.52 with sigma of 0.001
 C31A-C32A
 1.52 with sigma of 0.002
 C31-C33 = C32-C31
 1.52 with sigma of 0.002
 C27-C34 \\sim C34A-C27A
 with sigma of 0.01
 C28-C23 \\sim C28A-C23
 with sigma of 0.01
 C25A-C31A \\sim C31-C25
 with sigma of 0.01
3. Restrained planarity
 C28A, C31A, C34A, C22, C27A, C26A, C25A, C24A, C23
 with sigma of 0.01
 C23, C24, C25, C27, C22, C26
 with sigma of 0.1
 C23, C24, C25, C26, C27, C22
 with sigma of 0.001
 C28, C23, C24, C25, C26, C27, C22, C31
 with sigma of 0.01
4. Uiso/Uaniso restraints and constraints
C27 \\sim C24 \\sim C24A \\sim C25A \\sim C25 \\sim C26 \\sim C26A \\sim C23
\\sim C22: within 2A with sigma of 0.01 and sigma for terminal atoms of 0.02
within 2A
C22 \\sim C23 \\sim C24 \\sim C25 \\sim C26 \\sim C27 \\sim C27A \\sim C25A
\\sim C24A: within 2A with sigma of 0.001 and sigma for terminal atoms of 0.002
within 2A
Uanis(C25A) = Uanis(C25)
Uanis(C23) = Uanis(C28) = Uanis(C28A)
5. Rigid body (RIGU) restrains
 C22, C23, C24, C24A, C25, C25A, C26, C26A, C27, C27A
 with sigma for 1-2 distances of 0.004 and sigma for 1-3 distances of 0.004
6. Others
 Sof(C27A)=Sof(C26A)=Sof(H26A)=Sof(C25A)=Sof(C24A)=Sof(H24A)=Sof(C28A)=
 Sof(H28A)=Sof(C29A)=Sof(H29A)=Sof(H29B)=Sof(H29C)=Sof(C33A)=Sof(H33D)=
 Sof(H33E)=Sof(H33F)=Sof(C32A)=Sof(H32A)=Sof(H32B)=Sof(H32C)=Sof(C36A)=
 Sof(H36D)=Sof(H36E)=Sof(H36F)=Sof(C35A)=Sof(H35D)=Sof(H35E)=Sof(H35F)=
 Sof(C30A)=Sof(H30D)=Sof(H30E)=Sof(H30F)=Sof(C34A)=Sof(H34A)=Sof(C31A)=
 Sof(H31A)=1-FVAR(1)
 Sof(C27)=Sof(C26)=Sof(H26)=Sof(C25)=Sof(C24)=Sof(H24)=Sof(C34)=Sof(H34)=
 Sof(C30)=Sof(H30A)=Sof(H30B)=Sof(H30C)=Sof(C35)=Sof(H35A)=Sof(H35B)=Sof(H35C)=
 Sof(C36)=Sof(H36A)=Sof(H36B)=Sof(H36C)=Sof(C33)=Sof(H33A)=Sof(H33B)=Sof(H33C)=
 Sof(C32)=Sof(H32D)=Sof(H32E)=Sof(H32F)=Sof(C31)=Sof(H31)=Sof(C28)=Sof(H28)=
 Sof(C29)=Sof(H29D)=Sof(H29E)=Sof(H29F)=FVAR(1)
7.a Ternary CH refined with riding coordinates:
 C19(H19), C13(H13), C16(H16), C28A(H28A), C34(H34), C31(H31), C34A(H34A),
 C31A(H31A), C28(H28)
7.b Aromatic/amide H refined with riding coordinates:
 C9(H9), C26(H26), C24(H24), C26A(H26A), C24A(H24A), C11(H11), C5(H5), C3(H3),
 C4(H4)
7.c Fitted hexagon refined as free rotating group:
 C22(C27,C26,C25,C24,C23)
7.d Idealised Me refined as rotating group:
 C14(H14A,H14B,H14C), C15(H15A,H15B,H15C), C21(H21A,H21B,H21C), C44(H44A,H44B,
 H44C), C18(H18A,H18B,H18C), C46(H46A,H46B,H46C), C45(H45A,H45B,H45C), C20(H20A,
 H20B,H20C), C17(H17A,H17B,H17C), C42(H42A,H42B,H42C), C43(H43A,H43B,H43C),
 C30(H30A,H30B,H30C), C35(H35A,H35B,H35C), C36(H36A,H36B,H36C), C33(H33A,H33B,
 H33C), C29A(H29A,H29B,H29C), C33A(H33D,H33E,H33F), C32A(H32A,H32B,H32C),
 C32(H32D,H32E,H32F), C36A(H36D,H36E,H36F), C35A(H35D,H35E,H35F), C30A(H30D,
 H30E,H30F), C29(H29D,H29E,H29F)
;
_smtbx_masks_void_probe_radius 1.2
_smtbx_masks_void_truncation_radius 1.2
_olex2_submission_special_instructions 'No special instructions were received'

loop_
_space_group_symop_operation_xyz
'x, y, z'
'-x, -y, -z'

loop_
_atom_site_label
_atom_site_type_symbol
_atom_site_fract_x
_atom_site_fract_y
_atom_site_fract_z
_atom_site_U_iso_or_equiv
_atom_site_adp_type
_atom_site_occupancy
_atom_site_site_symmetry_order
_atom_site_calc_flag
_atom_site_refinement_flags_posn
_atom_site_refinement_flags_adp
_atom_site_refinement_flags_occupancy
_atom_site_disorder_assembly
_atom_site_disorder_group
Ga1 Ga 0.34833(2) 0.59191(2) 0.81431(2) 0.03170(8) Uani 1 1 d . . . . .
P1 P 0.49242(5) 0.40757(4) 0.82457(2) 0.03230(12) Uani 1 1 d . . . . .
C12 C 0.54960(17) 0.66788(15) 0.71330(8) 0.0249(3) Uani 1 1 d . . . . .
C7 C 0.49947(17) 0.59550(14) 0.68927(8) 0.0234(3) Uani 1 1 d . . . . .
C10 C 0.36482(18) 0.83741(14) 0.66482(8) 0.0261(3) Uani 1 1 d . . . . .
C8 C 0.37751(17) 0.64508(14) 0.65659(8) 0.0243(3) Uani 1 1 d . . . . .
C9 C 0.31277(17) 0.76513(15) 0.64464(8) 0.0260(3) Uani 1 1 d . . . . .
H9 H 0.230999 0.798329 0.622135 0.031 Uiso 1 1 calc R U . . .
C2 C 0.58788(17) 0.46931(15) 0.69050(9) 0.0259(3) Uani 1 1 d . . . . .
C38 C 0.13606(19) 0.71543(17) 0.83478(10) 0.0341(4) Uani 1 1 d . . . . .
C22 C 0.72658(13) 0.18664(11) 0.80140(7) 0.0326(3) Uani 1 1 d G U . . .
C27 C 0.67054(19) 0.10361(17) 0.81017(12) 0.0339(4) Uani 0.490(5) 1 d DG U P A 1
C26 C 0.7083(3) 0.01489(19) 0.86114(16) 0.0352(4) Uani 0.490(5) 1 d G U P A 1
H26 H 0.670043 -0.041858 0.867129 0.042 Uiso 0.490(5) 1 calc R U P A 1
C25 C 0.8022(3) 0.00920(19) 0.90335(13) 0.0375(3) Uani 0.490(5) 1 d DG U P A 1
C24 C 0.8582(2) 0.09222(17) 0.89459(8) 0.0372(4) Uani 0.490(5) 1 d G U P A 1
H24 H 0.922360 0.088332 0.923437 0.045 Uiso 0.490(5) 1 calc R U P A 1
C23 C 0.82042(11) 0.18094(11) 0.84361(7) 0.0339(3) Uani 1 1 d DG U . A .
C27A C 0.6516(3) 0.1135(3) 0.8170(2) 0.0340(4) Uani 0.510(5) 1 d D U P A 2
C26A C 0.6748(4) 0.0374(3) 0.8752(2) 0.0363(9) Uani 0.510(5) 1 d . U P A 2
H26A H 0.624523 -0.010807 0.885155 0.044 Uiso 0.510(5) 1 calc R U P A 2
C25A C 0.7679(4) 0.0287(3) 0.91928(19) 0.0375(3) Uani 0.510(5) 1 d D U P A 2
C24A C 0.8381(3) 0.1013(3) 0.90197(18) 0.0375(4) Uani 0.510(5) 1 d . U P A 2
H24A H 0.902152 0.097970 0.930700 0.045 Uiso 0.510(5) 1 calc R U P A 2
C19 C 0.67982(18) 0.61756(16) 0.74961(9) 0.0312(4) Uani 1 1 d . . . . .
H19 H 0.697278 0.534926 0.765073 0.037 Uiso 1 1 calc R U . . .
C11 C 0.48096(18) 0.78709(15) 0.70029(8) 0.0259(3) Uani 1 1 d . . . . .
H11 H 0.514664 0.835735 0.716209 0.031 Uiso 1 1 calc R U . . .
C39 C 0.13200(19) 0.61656(17) 0.87517(10) 0.0337(4) Uani 1 1 d . . . . .
C1 C 0.59661(17) 0.38740(14) 0.74625(8) 0.0248(3) Uani 1 1 d . . . . .
C6 C 0.69936(17) 0.27361(14) 0.74207(9) 0.0283(4) Uani 1 1 d . . . . .
C13 C 0.31795(19) 0.57021(15) 0.63153(9) 0.0283(4) Uani 1 1 d . . . . .
H13 H 0.371818 0.487965 0.648222 0.034 Uiso 1 1 calc R U . . .
C5 C 0.78152(19) 0.24330(15) 0.68448(11) 0.0350(4) Uani 1 1 d . . . . .
H5 H 0.848651 0.166600 0.682682 0.042 Uiso 1 1 calc R U . . .
C16 C 0.30529(19) 0.96711(15) 0.64490(10) 0.0316(4) Uani 1 1 d . . . . .
H16 H 0.335856 1.003389 0.675581 0.038 Uiso 1 1 calc R U . . .
C37 C 0.2331(2) 0.74925(16) 0.86116(10) 0.0344(4) Uani 1 1 d . . . . .
C3 C 0.6721(2) 0.43552(16) 0.63317(9) 0.0332(4) Uani 1 1 d . . . . .
H3 H 0.663973 0.490905 0.595851 0.040 Uiso 1 1 calc R U . . .
C41 C 0.2822(2) 0.67013(18) 0.91743(9) 0.0354(4) Uani 1 1 d . . . . .
C14 C 0.3340(2) 0.58051(17) 0.55655(10) 0.0374(4) Uani 1 1 d . . . . .
H14A H 0.281340 0.660455 0.539036 0.056 Uiso 1 1 calc R U . . .
H14B H 0.298883 0.529308 0.541519 0.056 Uiso 1 1 calc R U . . .
H14C H 0.432164 0.558370 0.541146 0.056 Uiso 1 1 calc R U . . .
C40 C 0.2215(2) 0.58824(18) 0.92526(10) 0.0345(4) Uani 1 1 d . . . . .
C28A C 0.8974(3) 0.2597(3) 0.8253(2) 0.0339(3) Uani 0.510(5) 1 d D . P A 2
H28A H 0.847691 0.319482 0.790080 0.041 Uiso 0.510(5) 1 calc R U P A 2
C15 C 0.1659(2) 0.60062(19) 0.65632(11) 0.0405(5) Uani 1 1 d . . . . .
H15A H 0.157463 0.588261 0.704279 0.061 Uiso 1 1 calc R U . . .
H15B H 0.131308 0.551339 0.638842 0.061 Uiso 1 1 calc R U . . .
H15C H 0.111358 0.681769 0.641732 0.061 Uiso 1 1 calc R U . . .
C34 C 0.5736(9) 0.1001(12) 0.7637(5) 0.0327(16) Uani 0.490(5) 1 d D . P A 1
H34 H 0.537407 0.178631 0.738684 0.039 Uiso 0.490(5) 1 calc R U P A 1
C21 C 0.6648(2) 0.67791(19) 0.80986(10) 0.0407(5) Uani 1 1 d . . . . .
H21A H 0.659469 0.756548 0.795956 0.061 Uiso 1 1 calc R U . . .
H21B H 0.745168 0.634860 0.835276 0.061 Uiso 1 1 calc R U . . .
H21C H 0.580140 0.681045 0.837004 0.061 Uiso 1 1 calc R U . . .
C4 C 0.7675(2) 0.32290(17) 0.62949(11) 0.0393(5) Uani 1 1 d . . . . .
H4 H 0.822334 0.300706 0.589771 0.047 Uiso 1 1 calc R U . . .
C44 C 0.0525(2) 0.5469(2) 0.86539(12) 0.0453(5) Uani 1 1 d . . . . .
H44A H 0.008422 0.576828 0.824183 0.068 Uiso 1 1 calc R U . . .
H44B H -0.018753 0.552600 0.901854 0.068 Uiso 1 1 calc R U . . .
H44C H 0.116068 0.465934 0.863778 0.068 Uiso 1 1 calc R U . . .
C18 C 0.1474(2) 1.02167(16) 0.64905(12) 0.0413(5) Uani 1 1 d . . . . .
H18A H 0.114388 0.989498 0.618397 0.062 Uiso 1 1 calc R U . . .
H18B H 0.116017 1.105392 0.637718 0.062 Uiso 1 1 calc R U . . .
H18C H 0.110456 1.005187 0.693724 0.062 Uiso 1 1 calc R U . . .
C46 C 0.3848(3) 0.6718(2) 0.95996(12) 0.0533(6) Uani 1 1 d . . . . .
H46A H 0.438304 0.714390 0.935327 0.080 Uiso 1 1 calc R U . . .
H46B H 0.447642 0.592487 0.973373 0.080 Uiso 1 1 calc R U . . .
H46C H 0.335161 0.709758 0.998893 0.080 Uiso 1 1 calc R U . . .
C45 C 0.2542(3) 0.4829(2) 0.97420(11) 0.0461(5) Uani 1 1 d . . . . .
H45A H 0.327205 0.416884 0.954736 0.069 Uiso 1 1 calc R U . . .
H45B H 0.170834 0.466718 0.986819 0.069 Uiso 1 1 calc R U . . .
H45C H 0.286000 0.496273 1.013038 0.069 Uiso 1 1 calc R U . . .
C20 C 0.8046(2) 0.6194(3) 0.70341(13) 0.0543(6) Uani 1 1 d . . . . .
H20A H 0.813959 0.578016 0.665924 0.081 Uiso 1 1 calc R U . . .
H20B H 0.888690 0.581839 0.726770 0.081 Uiso 1 1 calc R U . . .
H20C H 0.791295 0.699535 0.687883 0.081 Uiso 1 1 calc R U . . .
C17 C 0.3663(3) 0.99257(17) 0.57640(12) 0.0479(5) Uani 1 1 d . . . . .
H17A H 0.467402 0.962607 0.575834 0.072 Uiso 1 1 calc R U . . .
H17B H 0.329593 1.076190 0.563815 0.072 Uiso 1 1 calc R U . . .
H17C H 0.341187 0.955328 0.545387 0.072 Uiso 1 1 calc R U . . .
C42 C 0.2462(3) 0.86315(18) 0.84177(12) 0.0479(5) Uani 1 1 d . . . . .
H42A H 0.333515 0.858185 0.855314 0.072 Uiso 1 1 calc R U . . .
H42B H 0.168415 0.923584 0.863217 0.072 Uiso 1 1 calc R U . . .
H42C H 0.245371 0.881942 0.794151 0.072 Uiso 1 1 calc R U . . .
C43 C 0.0382(2) 0.79083(19) 0.78454(11) 0.0458(5) Uani 1 1 d . . . . .
H43A H 0.090804 0.812681 0.745961 0.069 Uiso 1 1 calc R U . . .
H43B H -0.028498 0.860523 0.803209 0.069 Uiso 1 1 calc R U . . .
H43C H -0.011514 0.748390 0.771746 0.069 Uiso 1 1 calc R U . . .
C30 C 0.8500(16) 0.3496(9) 0.8910(5) 0.0401(18) Uani 0.490(5) 1 d D . P A 1
H30A H 0.751051 0.398741 0.890189 0.060 Uiso 0.490(5) 1 calc R U P A 1
H30B H 0.903774 0.397883 0.881347 0.060 Uiso 0.490(5) 1 calc R U P A 1
H30C H 0.868082 0.306129 0.934372 0.060 Uiso 0.490(5) 1 calc R U P A 1
C35 C 0.649(2) 0.0163(13) 0.7125(9) 0.047(2) Uani 0.490(5) 1 d . . P A 1
H35A H 0.686536 -0.062781 0.734327 0.071 Uiso 0.490(5) 1 calc R U P A 1
H35B H 0.724606 0.035513 0.688738 0.071 Uiso 0.490(5) 1 calc R U P A 1
H35C H 0.583624 0.022393 0.681671 0.071 Uiso 0.490(5) 1 calc R U P A 1
C36 C 0.4468(13) 0.0818(15) 0.7985(6) 0.047(2) Uani 0.490(5) 1 d D . P A 1
H36A H 0.383642 0.089797 0.766117 0.070 Uiso 0.490(5) 1 calc R U P A 1
H36B H 0.399468 0.139451 0.829261 0.070 Uiso 0.490(5) 1 calc R U P A 1
H36C H 0.475726 0.004206 0.822418 0.070 Uiso 0.490(5) 1 calc R U P A 1
C33 C 0.8048(7) -0.1870(4) 0.9575(3) 0.0501(14) Uani 0.490(5) 1 d D . P A 1
H33A H 0.703741 -0.161076 0.960985 0.075 Uiso 0.490(5) 1 calc R U P A 1
H33B H 0.842373 -0.245485 0.994303 0.075 Uiso 0.490(5) 1 calc R U P A 1
H33C H 0.843884 -0.220442 0.916233 0.075 Uiso 0.490(5) 1 calc R U P A 1
C29A C 1.0492(3) 0.2091(5) 0.8002(4) 0.0525(15) Uani 0.510(5) 1 d D . P A 2
H29A H 1.084909 0.270098 0.791694 0.079 Uiso 0.510(5) 1 calc R U P A 2
H29B H 1.058750 0.175595 0.759488 0.079 Uiso 0.510(5) 1 calc R U P A 2
H29C H 1.101853 0.148791 0.833033 0.079 Uiso 0.510(5) 1 calc R U P A 2
C33A C 0.8756(8) -0.1770(5) 0.9675(3) 0.0649(19) Uani 0.510(5) 1 d . . P A 2
H33D H 0.825297 -0.198336 0.939262 0.097 Uiso 0.510(5) 1 calc R U P A 2
H33E H 0.889855 -0.229123 1.008369 0.097 Uiso 0.510(5) 1 calc R U P A 2
H33F H 0.965670 -0.183223 0.944990 0.097 Uiso 0.510(5) 1 calc R U P A 2
C32A C 0.6581(5) -0.0398(7) 1.0242(3) 0.090(3) Uani 0.510(5) 1 d D . P A 2
H32A H 0.602769 0.042489 1.027354 0.135 Uiso 0.510(5) 1 calc R U P A 2
H32B H 0.678620 -0.080161 1.068186 0.135 Uiso 0.510(5) 1 calc R U P A 2
H32C H 0.606036 -0.072286 1.004038 0.135 Uiso 0.510(5) 1 calc R U P A 2
C32 C 0.7775(7) -0.0289(5) 1.0217(2) 0.0582(16) Uani 0.490(5) 1 d D . P A 1
H32D H 0.801993 0.037161 1.022204 0.087 Uiso 0.490(5) 1 calc R U P A 1
H32E H 0.811978 -0.085237 1.059734 0.087 Uiso 0.490(5) 1 calc R U P A 1
H32F H 0.676532 -0.002406 1.023548 0.087 Uiso 0.490(5) 1 calc R U P A 1
C36A C 0.4188(15) 0.1083(16) 0.8033(8) 0.072(5) Uani 0.510(5) 1 d . . P A 2
H36D H 0.444414 0.033493 0.830201 0.109 Uiso 0.510(5) 1 calc R U P A 2
H36E H 0.359435 0.112100 0.770061 0.109 Uiso 0.510(5) 1 calc R U P A 2
H36F H 0.368489 0.170400 0.831104 0.109 Uiso 0.510(5) 1 calc R U P A 2
C35A C 0.6268(17) 0.0249(12) 0.7268(8) 0.058(4) Uani 0.510(5) 1 d D . P A 2
H35D H 0.708269 0.035343 0.702995 0.087 Uiso 0.510(5) 1 calc R U P A 2
H35E H 0.565325 0.025912 0.695453 0.087 Uiso 0.510(5) 1 calc R U P A 2
H35F H 0.656449 -0.049241 0.754465 0.087 Uiso 0.510(5) 1 calc R U P A 2
C30A C 0.8752(17) 0.3218(11) 0.8853(5) 0.049(2) Uani 0.510(5) 1 d D . P A 2
H30D H 0.929002 0.267567 0.920037 0.074 Uiso 0.510(5) 1 calc R U P A 2
H30E H 0.776582 0.351925 0.900727 0.074 Uiso 0.510(5) 1 calc R U P A 2
H30F H 0.905582 0.385773 0.873813 0.074 Uiso 0.510(5) 1 calc R U P A 2
C31 C 0.8426(5) -0.0849(4) 0.9593(2) 0.0383(11) Uani 0.490(5) 1 d D . P A 1
H31 H 0.945492 -0.115187 0.960074 0.046 Uiso 0.490(5) 1 calc R U P A 1
C34A C 0.5500(6) 0.1222(10) 0.7695(5) 0.041(3) Uani 0.510(5) 1 d D . P A 2
H34A H 0.523762 0.198137 0.741497 0.050 Uiso 0.510(5) 1 calc R U P A 2
C31A C 0.7927(4) -0.0545(4) 0.9826(2) 0.0361(10) Uani 0.510(5) 1 d D . P A 2
H31A H 0.850318 -0.034013 1.008541 0.043 Uiso 0.510(5) 1 calc R U P A 2
C28 C 0.8921(3) 0.2659(3) 0.8397(2) 0.0339(3) Uani 0.490(5) 1 d D . P A 1
H28 H 0.873103 0.314278 0.796477 0.041 Uiso 0.490(5) 1 calc R U P A 1
C29 C 1.0474(3) 0.1937(4) 0.8362(3) 0.0409(12) Uani 0.490(5) 1 d D . P A 1
H29D H 1.072263 0.147958 0.878503 0.061 Uiso 0.490(5) 1 calc R U P A 1
H29E H 1.097521 0.244835 0.825646 0.061 Uiso 0.490(5) 1 calc R U P A 1
H29F H 1.072407 0.141974 0.802068 0.061 Uiso 0.490(5) 1 calc R U P A 1

loop_
_atom_site_aniso_label
_atom_site_aniso_U_11
_atom_site_aniso_U_22
_atom_site_aniso_U_33
_atom_site_aniso_U_23
_atom_site_aniso_U_13
_atom_site_aniso_U_12
Ga1 0.02644(13) 0.02504(13) 0.03651(14) -0.00459(9) 0.00203(9) -0.00404(9)
P1 0.0307(2) 0.0243(2) 0.0308(2) 0.00284(17) 0.00476(18) -0.00413(18)
C12 0.0221(8) 0.0240(8) 0.0263(8) 0.0004(6) -0.0012(6) -0.0082(7)
C7 0.0234(8) 0.0205(8) 0.0222(8) -0.0001(6) 0.0010(6) -0.0063(6)
C10 0.0269(8) 0.0198(8) 0.0288(8) -0.0018(6) -0.0030(7) -0.0064(7)
C8 0.0270(8) 0.0220(8) 0.0230(8) -0.0028(6) 0.0000(6) -0.0092(7)
C9 0.0245(8) 0.0226(8) 0.0283(8) -0.0010(6) -0.0065(7) -0.0060(7)
C2 0.0225(8) 0.0210(8) 0.0314(9) -0.0013(7) -0.0003(7) -0.0069(6)
C38 0.0257(9) 0.0319(9) 0.0372(10) -0.0113(8) 0.0043(7) -0.0035(7)
C22 0.0236(6) 0.0216(6) 0.0483(7) 0.0025(5) -0.0063(5) -0.0058(5)
C27 0.0243(7) 0.0234(7) 0.0498(8) 0.0043(7) -0.0083(7) -0.0065(6)
C26 0.0254(7) 0.0246(6) 0.0506(7) 0.0046(6) -0.0090(6) -0.0062(6)
C25 0.0272(6) 0.0270(5) 0.0514(6) 0.0048(5) -0.0101(5) -0.0046(5)
C24 0.0269(7) 0.0273(6) 0.0516(7) 0.0034(6) -0.0108(6) -0.0055(6)
C23 0.0260(5) 0.0243(5) 0.0490(7) -0.0010(5) -0.0073(5) -0.0073(4)
C27A 0.0242(7) 0.0234(7) 0.0500(8) 0.0046(7) -0.0082(7) -0.0066(6)
C26A 0.0300(19) 0.0214(16) 0.054(2) 0.0098(15) -0.0076(16) -0.0102(15)
C25A 0.0272(6) 0.0270(5) 0.0514(6) 0.0048(5) -0.0101(5) -0.0046(5)
C24A 0.0273(6) 0.0275(6) 0.0517(7) 0.0034(6) -0.0112(6) -0.0050(6)
C19 0.0247(9) 0.0265(9) 0.0397(10) 0.0024(7) -0.0085(7) -0.0077(7)
C11 0.0267(8) 0.0228(8) 0.0303(9) -0.0030(7) -0.0048(7) -0.0110(7)
C39 0.0255(9) 0.0370(10) 0.0369(10) -0.0136(8) 0.0067(7) -0.0102(8)
C1 0.0192(7) 0.0211(8) 0.0307(9) -0.0023(6) 0.0007(6) -0.0057(6)
C6 0.0204(8) 0.0194(8) 0.0422(10) 0.0000(7) -0.0017(7) -0.0065(6)
C13 0.0322(9) 0.0217(8) 0.0318(9) -0.0048(7) -0.0042(7) -0.0104(7)
C5 0.0258(9) 0.0192(8) 0.0529(12) -0.0071(8) 0.0069(8) -0.0040(7)
C16 0.0345(10) 0.0196(8) 0.0402(10) -0.0025(7) -0.0130(8) -0.0072(7)
C37 0.0348(10) 0.0280(9) 0.0375(10) -0.0124(8) 0.0083(8) -0.0098(8)
C3 0.0373(10) 0.0224(9) 0.0343(10) -0.0005(7) 0.0070(8) -0.0103(8)
C41 0.0370(10) 0.0398(10) 0.0317(10) -0.0112(8) 0.0049(8) -0.0175(8)
C14 0.0483(11) 0.0328(10) 0.0338(10) -0.0089(8) -0.0035(8) -0.0169(9)
C40 0.0329(9) 0.0373(10) 0.0327(10) -0.0101(8) 0.0057(7) -0.0139(8)
C28A 0.0260(5) 0.0243(5) 0.0490(7) -0.0010(5) -0.0073(5) -0.0073(4)
C15 0.0387(11) 0.0444(11) 0.0483(12) -0.0155(9) 0.0019(9) -0.0246(9)
C34 0.028(3) 0.019(4) 0.049(4) 0.008(2) -0.014(3) -0.009(2)
C21 0.0339(10) 0.0456(11) 0.0420(11) -0.0007(9) -0.0148(8) -0.0129(9)
C4 0.0383(10) 0.0268(9) 0.0449(11) -0.0101(8) 0.0182(9) -0.0099(8)
C44 0.0343(10) 0.0541(13) 0.0534(13) -0.0128(10) 0.0001(9) -0.0220(10)
C18 0.0368(11) 0.0225(9) 0.0553(13) 0.0012(8) -0.0119(9) -0.0016(8)
C46 0.0617(15) 0.0699(16) 0.0434(12) -0.0053(11) -0.0078(11) -0.0406(13)
C45 0.0544(13) 0.0504(13) 0.0370(11) -0.0013(9) 0.0010(9) -0.0270(11)
C20 0.0262(10) 0.0800(18) 0.0536(14) -0.0077(12) -0.0029(9) -0.0180(11)
C17 0.0579(13) 0.0235(9) 0.0558(13) 0.0070(9) -0.0010(11) -0.0147(9)
C42 0.0565(13) 0.0315(11) 0.0526(13) -0.0129(9) 0.0114(10) -0.0165(10)
C43 0.0320(10) 0.0404(11) 0.0489(12) -0.0055(9) -0.0022(9) 0.0019(9)
C30 0.043(5) 0.026(5) 0.053(4) -0.017(2) -0.004(3) -0.011(4)
C35 0.059(5) 0.048(4) 0.046(5) -0.010(3) 0.005(3) -0.035(3)
C36 0.028(4) 0.065(6) 0.052(4) -0.001(3) -0.020(3) -0.020(4)
C33 0.066(4) 0.031(3) 0.047(3) 0.013(2) -0.009(3) -0.017(3)
C29A 0.046(3) 0.057(3) 0.063(4) -0.025(3) 0.033(3) -0.034(2)
C33A 0.092(5) 0.029(3) 0.042(3) 0.008(2) -0.011(3) 0.006(3)
C32A 0.066(4) 0.113(6) 0.038(3) 0.029(3) 0.008(3) 0.002(4)
C32 0.082(4) 0.053(3) 0.033(3) 0.006(2) -0.007(3) -0.024(3)
C36A 0.041(6) 0.085(10) 0.096(8) 0.027(6) -0.019(5) -0.038(7)
C35A 0.054(6) 0.064(7) 0.071(10) 0.001(5) -0.022(6) -0.035(5)
C30A 0.057(7) 0.035(5) 0.069(4) -0.033(3) 0.015(3) -0.028(5)
C31 0.037(3) 0.036(3) 0.035(3) 0.000(2) -0.004(2) -0.009(2)
C34A 0.033(4) 0.026(5) 0.064(5) 0.006(3) -0.015(3) -0.012(3)
C31A 0.040(3) 0.030(2) 0.025(3) 0.0003(18) -0.002(2) -0.003(2)
C28 0.0260(5) 0.0243(5) 0.0490(7) -0.0010(5) -0.0073(5) -0.0073(4)
C29 0.032(2) 0.051(3) 0.040(3) -0.014(2) 0.019(2) -0.021(2)

loop_
_atom_type_symbol
_atom_type_description
_atom_type_scat_dispersion_real
_atom_type_scat_dispersion_imag
_atom_type_scat_source
C C 0.0181 0.0091 'International Tables Vol C Tables 4.2.6.8 and 6.1.1.4'
H H 0.0000 0.0000 'International Tables Vol C Tables 4.2.6.8 and 6.1.1.4'
Ga Ga -1.2846 0.7763 'International Tables Vol C Tables 4.2.6.8 and 6.1.1.4'
P P 0.2955 0.4335 'International Tables Vol C Tables 4.2.6.8 and 6.1.1.4'

loop_
_geom_angle_atom_site_label_1
_geom_angle_atom_site_label_2
_geom_angle_atom_site_label_3
_geom_angle
_geom_angle_site_symmetry_1
_geom_angle_site_symmetry_3
_geom_angle_publ_flag
P1 Ga1 C39 110.35(5) . . ?
P1 Ga1 C41 112.01(5) . . ?
P1 Ga1 C40 96.19(5) . . ?
C38 Ga1 P1 145.54(6) . . ?
C38 Ga1 C39 35.69(7) . . ?
C38 Ga1 C41 60.63(7) . . ?
C38 Ga1 C40 58.35(7) . . ?
C39 Ga1 C41 57.29(7) . . ?
C39 Ga1 C40 33.50(7) . . ?
C37 Ga1 P1 147.62(6) . . ?
C37 Ga1 C38 39.18(7) . . ?
C37 Ga1 C39 60.67(7) . . ?
C37 Ga1 C41 35.80(7) . . ?
C37 Ga1 C40 58.43(7) . . ?
C41 Ga1 C40 33.46(7) . . ?
C1 P1 Ga1 104.44(6) . . ?
C7 C12 C19 121.14(15) . . ?
C11 C12 C7 118.73(15) . . ?
C11 C12 C19 120.06(15) . . ?
C12 C7 C2 119.03(15) . . ?
C8 C7 C12 119.59(15) . . ?
C8 C7 C2 120.79(15) . . ?
C9 C10 C16 121.96(15) . . ?
C11 C10 C9 118.09(15) . . ?
C11 C10 C16 119.78(15) . . ?
C7 C8 C13 121.26(15) . . ?
C9 C8 C7 119.32(15) . . ?
C9 C8 C13 119.37(15) . . ?
C10 C9 C8 121.76(16) . . ?
C10 C9 H9 119.1 . . ?
C8 C9 H9 119.1 . . ?
C1 C2 C7 124.29(15) . . ?
C3 C2 C7 115.48(15) . . ?
C3 C2 C1 120.09(16) . . ?
C39 C38 Ga1 79.74(11) . . ?
C39 C38 C37 106.89(18) . . ?
C39 C38 C43 127.92(19) . . ?
C37 C38 Ga1 70.17(10) . . ?
C37 C38 C43 123.74(19) . . ?
C43 C38 Ga1 126.01(14) . . ?
C27 C22 C23 120.0 . . ?
C27 C22 C6 119.94(13) . . ?
C23 C22 C27A 119.6(2) . . ?
C23 C22 C6 119.65(13) . . ?
C27A C22 C6 120.7(2) . . ?
C22 C27 C34 123.1(6) . . ?
C26 C27 C22 120.0 . . ?
C26 C27 C34 116.8(6) . . ?
C27 C26 H26 120.0 . . ?
C27 C26 C25 120.0 . . ?
C25 C26 H26 120.0 . . ?
C26 C25 C31 120.8(2) . . ?
C24 C25 C26 120.0 . . ?
C24 C25 C31 119.2(2) . . ?
C25 C24 H24 120.0 . . ?
C25 C24 C23 120.0 . . ?
C23 C24 H24 120.0 . . ?
C22 C23 C24A 118.2(2) . . ?
C22 C23 C28A 117.9(2) . . ?
C22 C23 C28 125.9(2) . . ?
C24 C23 C22 120.0 . . ?
C24 C23 C28 114.1(2) . . ?
C24A C23 C28A 123.8(3) . . ?
C22 C27A C34A 117.9(7) . . ?
C26A C27A C22 118.8(3) . . ?
C26A C27A C34A 123.3(7) . . ?
C27A C26A H26A 118.1 . . ?
C25A C26A C27A 123.7(3) . . ?
C25A C26A H26A 118.1 . . ?
C26A C25A C31A 123.4(4) . . ?
C24A C25A C26A 115.3(3) . . ?
C24A C25A C31A 121.2(4) . . ?
C23 C24A H24A 117.8 . . ?
C25A C24A C23 124.3(3) . . ?
C25A C24A H24A 117.8 . . ?
C12 C19 H19 107.5 . . ?
C12 C19 C21 112.72(15) . . ?
C12 C19 C20 110.50(16) . . ?
C21 C19 H19 107.5 . . ?
C20 C19 H19 107.5 . . ?
C20 C19 C21 110.96(17) . . ?
C12 C11 H11 118.8 . . ?
C10 C11 C12 122.32(16) . . ?
C10 C11 H11 118.8 . . ?
C38 C39 Ga1 64.57(10) . . ?
C38 C39 C44 126.44(19) . . ?
C40 C39 Ga1 77.85(11) . . ?
C40 C39 C38 109.15(17) . . ?
C40 C39 C44 124.33(19) . . ?
C44 C39 Ga1 121.09(13) . . ?
C2 C1 P1 128.51(13) . . ?
C2 C1 C6 117.27(15) . . ?
C6 C1 P1 114.22(13) . . ?
C1 C6 C22 120.27(15) . . ?
C5 C6 C22 118.67(15) . . ?
C5 C6 C1 120.95(17) . . ?
C8 C13 H13 108.0 . . ?
C8 C13 C14 110.75(15) . . ?
C8 C13 C15 111.98(14) . . ?
C14 C13 H13 108.0 . . ?
C15 C13 H13 108.0 . . ?
C15 C13 C14 110.02(16) . . ?
C6 C5 H5 119.5 . . ?
C4 C5 C6 121.07(16) . . ?
C4 C5 H5 119.5 . . ?
C10 C16 H16 107.6 . . ?
C10 C16 C18 113.69(16) . . ?
C18 C16 H16 107.6 . . ?
C17 C16 C10 109.32(15) . . ?
C17 C16 H16 107.6 . . ?
C17 C16 C18 110.89(17) . . ?
C38 C37 Ga1 70.65(10) . . ?
C38 C37 C42 124.2(2) . . ?
C41 C37 Ga1 80.49(11) . . ?
C41 C37 C38 107.05(17) . . ?
C41 C37 C42 126.99(19) . . ?
C42 C37 Ga1 126.14(14) . . ?
C2 C3 H3 119.3 . . ?
C4 C3 C2 121.45(17) . . ?
C4 C3 H3 119.3 . . ?
C37 C41 Ga1 63.71(10) . . ?
C37 C41 C46 125.43(19) . . ?
C40 C41 Ga1 77.25(11) . . ?
C40 C41 C37 108.50(18) . . ?
C40 C41 C46 126.0(2) . . ?
C46 C41 Ga1 123.21(15) . . ?
C13 C14 H14A 109.5 . . ?
C13 C14 H14B 109.5 . . ?
C13 C14 H14C 109.5 . . ?
H14A C14 H14B 109.5 . . ?
H14A C14 H14C 109.5 . . ?
H14B C14 H14C 109.5 . . ?
C39 C40 Ga1 68.64(10) . . ?
C39 C40 C41 108.39(18) . . ?
C39 C40 C45 124.78(19) . . ?
C41 C40 Ga1 69.28(11) . . ?
C41 C40 C45 126.63(19) . . ?
C45 C40 Ga1 123.84(14) . . ?
C23 C28A H28A 106.7 . . ?
C23 C28A C29A 119.2(3) . . ?
C23 C28A C30A 105.3(7) . . ?
C29A C28A H28A 106.7 . . ?
C29A C28A C30A 111.7(7) . . ?
C30A C28A H28A 106.7 . . ?
C13 C15 H15A 109.5 . . ?
C13 C15 H15B 109.5 . . ?
C13 C15 H15C 109.5 . . ?
H15A C15 H15B 109.5 . . ?
H15A C15 H15C 109.5 . . ?
H15B C15 H15C 109.5 . . ?
C27 C34 H34 105.8 . . ?
C27 C34 C35 112.8(10) . . ?
C35 C34 H34 105.8 . . ?
C36 C34 C27 113.7(8) . . ?
C36 C34 H34 105.8 . . ?
C36 C34 C35 112.3(11) . . ?
C19 C21 H21A 109.5 . . ?
C19 C21 H21B 109.5 . . ?
C19 C21 H21C 109.5 . . ?
H21A C21 H21B 109.5 . . ?
H21A C21 H21C 109.5 . . ?
H21B C21 H21C 109.5 . . ?
C5 C4 C3 119.04(17) . . ?
C5 C4 H4 120.5 . . ?
C3 C4 H4 120.5 . . ?
C39 C44 H44A 109.5 . . ?
C39 C44 H44B 109.5 . . ?
C39 C44 H44C 109.5 . . ?
H44A C44 H44B 109.5 . . ?
H44A C44 H44C 109.5 . . ?
H44B C44 H44C 109.5 . . ?
C16 C18 H18A 109.5 . . ?
C16 C18 H18B 109.5 . . ?
C16 C18 H18C 109.5 . . ?
H18A C18 H18B 109.5 . . ?
H18A C18 H18C 109.5 . . ?
H18B C18 H18C 109.5 . . ?
C41 C46 H46A 109.5 . . ?
C41 C46 H46B 109.5 . . ?
C41 C46 H46C 109.5 . . ?
H46A C46 H46B 109.5 . . ?
H46A C46 H46C 109.5 . . ?
H46B C46 H46C 109.5 . . ?
C40 C45 H45A 109.5 . . ?
C40 C45 H45B 109.5 . . ?
C40 C45 H45C 109.5 . . ?
H45A C45 H45B 109.5 . . ?
H45A C45 H45C 109.5 . . ?
H45B C45 H45C 109.5 . . ?
C19 C20 H20A 109.5 . . ?
C19 C20 H20B 109.5 . . ?
C19 C20 H20C 109.5 . . ?
H20A C20 H20B 109.5 . . ?
H20A C20 H20C 109.5 . . ?
H20B C20 H20C 109.5 . . ?
C16 C17 H17A 109.5 . . ?
C16 C17 H17B 109.5 . . ?
C16 C17 H17C 109.5 . . ?
H17A C17 H17B 109.5 . . ?
H17A C17 H17C 109.5 . . ?
H17B C17 H17C 109.5 . . ?
C37 C42 H42A 109.5 . . ?
C37 C42 H42B 109.5 . . ?
C37 C42 H42C 109.5 . . ?
H42A C42 H42B 109.5 . . ?
H42A C42 H42C 109.5 . . ?
H42B C42 H42C 109.5 . . ?
C38 C43 H43A 109.5 . . ?
C38 C43 H43B 109.5 . . ?
C38 C43 H43C 109.5 . . ?
H43A C43 H43B 109.5 . . ?
H43A C43 H43C 109.5 . . ?
H43B C43 H43C 109.5 . . ?
H30A C30 H30B 109.5 . . ?
H30A C30 H30C 109.5 . . ?
H30B C30 H30C 109.5 . . ?
C28 C30 H30A 109.5 . . ?
C28 C30 H30B 109.5 . . ?
C28 C30 H30C 109.5 . . ?
C34 C35 H35A 109.5 . . ?
C34 C35 H35B 109.5 . . ?
C34 C35 H35C 109.5 . . ?
H35A C35 H35B 109.5 . . ?
H35A C35 H35C 109.5 . . ?
H35B C35 H35C 109.5 . . ?
C34 C36 H36A 109.5 . . ?
C34 C36 H36B 109.5 . . ?
C34 C36 H36C 109.5 . . ?
H36A C36 H36B 109.5 . . ?
H36A C36 H36C 109.5 . . ?
H36B C36 H36C 109.5 . . ?
H33A C33 H33B 109.5 . . ?
H33A C33 H33C 109.5 . . ?
H33B C33 H33C 109.5 . . ?
C31 C33 H33A 109.5 . . ?
C31 C33 H33B 109.5 . . ?
C31 C33 H33C 109.5 . . ?
C28A C29A H29A 109.5 . . ?
C28A C29A H29B 109.5 . . ?
C28A C29A H29C 109.5 . . ?
H29A C29A H29B 109.5 . . ?
H29A C29A H29C 109.5 . . ?
H29B C29A H29C 109.5 . . ?
H33D C33A H33E 109.5 . . ?
H33D C33A H33F 109.5 . . ?
H33E C33A H33F 109.5 . . ?
C31A C33A H33D 109.5 . . ?
C31A C33A H33E 109.5 . . ?
C31A C33A H33F 109.5 . . ?
H32A C32A H32B 109.5 . . ?
H32A C32A H32C 109.5 . . ?
H32B C32A H32C 109.5 . . ?
C31A C32A H32A 109.5 . . ?
C31A C32A H32B 109.5 . . ?
C31A C32A H32C 109.5 . . ?
H32D C32 H32E 109.5 . . ?
H32D C32 H32F 109.5 . . ?
H32E C32 H32F 109.5 . . ?
C31 C32 H32D 109.5 . . ?
C31 C32 H32E 109.5 . . ?
C31 C32 H32F 109.5 . . ?
H36D C36A H36E 109.5 . . ?
H36D C36A H36F 109.5 . . ?
H36E C36A H36F 109.5 . . ?
C34A C36A H36D 109.5 . . ?
C34A C36A H36E 109.5 . . ?
C34A C36A H36F 109.5 . . ?
H35D C35A H35E 109.5 . . ?
H35D C35A H35F 109.5 . . ?
H35E C35A H35F 109.5 . . ?
C34A C35A H35D 109.5 . . ?
C34A C35A H35E 109.5 . . ?
C34A C35A H35F 109.5 . . ?
C28A C30A H30D 109.5 . . ?
C28A C30A H30E 109.5 . . ?
C28A C30A H30F 109.5 . . ?
H30D C30A H30E 109.5 . . ?
H30D C30A H30F 109.5 . . ?
H30E C30A H30F 109.5 . . ?
C25 C31 C33 116.6(4) . . ?
C25 C31 C32 106.9(3) . . ?
C25 C31 H31 107.6 . . ?
C33 C31 C32 110.1(4) . . ?
C33 C31 H31 107.6 . . ?
C32 C31 H31 107.6 . . ?
C27A C34A C36A 113.5(10) . . ?
C27A C34A H34A 109.5 . . ?
C36A C34A H34A 109.5 . . ?
C35A C34A C27A 106.1(7) . . ?
C35A C34A C36A 108.7(12) . . ?
C35A C34A H34A 109.5 . . ?
C25A C31A H31A 107.1 . . ?
C33A C31A C25A 110.5(3) . . ?
C33A C31A C32A 113.1(5) . . ?
C33A C31A H31A 107.1 . . ?
C32A C31A C25A 111.6(3) . . ?
C32A C31A H31A 107.1 . . ?
C23 C28 H28 106.3 . . ?
C30 C28 C23 119.5(7) . . ?
C30 C28 H28 106.3 . . ?
C30 C28 C29 111.0(6) . . ?
C29 C28 C23 106.7(3) . . ?
C29 C28 H28 106.3 . . ?
C28 C29 H29D 109.5 . . ?
C28 C29 H29E 109.5 . . ?
C28 C29 H29F 109.5 . . ?
H29D C29 H29E 109.5 . . ?
H29D C29 H29F 109.5 . . ?
H29E C29 H29F 109.5 . . ?

loop_
_geom_bond_atom_site_label_1
_geom_bond_atom_site_label_2
_geom_bond_distance
_geom_bond_site_symmetry_2
_geom_bond_publ_flag
Ga1 P1 2.2176(5) . ?
Ga1 C38 2.1871(18) . ?
Ga1 C39 2.3829(18) . ?
Ga1 C37 2.1806(18) . ?
Ga1 C41 2.3987(19) . ?
Ga1 C40 2.5013(19) . ?
P1 C1 1.8230(17) . ?
C12 C7 1.417(2) . ?
C12 C19 1.519(2) . ?
C12 C11 1.393(2) . ?
C7 C8 1.407(2) . ?
C7 C2 1.495(2) . ?
C10 C9 1.391(2) . ?
C10 C11 1.391(2) . ?
C10 C16 1.521(2) . ?
C8 C9 1.397(2) . ?
C8 C13 1.525(2) . ?
C9 H9 0.9500 . ?
C2 C1 1.417(2) . ?
C2 C3 1.396(3) . ?
C38 C39 1.413(3) . ?
C38 C37 1.464(3) . ?
C38 C43 1.505(3) . ?
C22 C27 1.3900 . ?
C22 C23 1.3900 . ?
C22 C27A 1.431(5) . ?
C22 C6 1.496(2) . ?
C27 C26 1.3900 . ?
C27 C34 1.525(6) . ?
C26 H26 0.9500 . ?
C26 C25 1.3900 . ?
C25 C24 1.3900 . ?
C25 C31 1.501(4) . ?
C24 H24 0.9500 . ?
C24 C23 1.3900 . ?
C23 C24A 1.433(5) . ?
C23 C28A 1.511(4) . ?
C23 C28 1.546(5) . ?
C27A C26A 1.407(5) . ?
C27A C34A 1.523(6) . ?
C26A H26A 0.9500 . ?
C26A C25A 1.399(6) . ?
C25A C24A 1.388(6) . ?
C25A C31A 1.534(5) . ?
C24A H24A 0.9500 . ?
C19 H19 1.0000 . ?
C19 C21 1.527(3) . ?
C19 C20 1.527(3) . ?
C11 H11 0.9500 . ?
C39 C40 1.412(3) . ?
C39 C44 1.503(3) . ?
C1 C6 1.424(2) . ?
C6 C5 1.384(3) . ?
C13 H13 1.0000 . ?
C13 C14 1.532(3) . ?
C13 C15 1.528(3) . ?
C5 H5 0.9500 . ?
C5 C4 1.383(3) . ?
C16 H16 1.0000 . ?
C16 C18 1.524(3) . ?
C16 C17 1.520(3) . ?
C37 C41 1.423(3) . ?
C37 C42 1.503(3) . ?
C3 H3 0.9500 . ?
C3 C4 1.386(3) . ?
C41 C40 1.414(3) . ?
C41 C46 1.503(3) . ?
C14 H14A 0.9800 . ?
C14 H14B 0.9800 . ?
C14 H14C 0.9800 . ?
C40 C45 1.498(3) . ?
C28A H28A 1.0000 . ?
C28A C29A 1.5179(10) . ?
C28A C30A 1.5198(10) . ?
C15 H15A 0.9800 . ?
C15 H15B 0.9800 . ?
C15 H15C 0.9800 . ?
C34 H34 1.0000 . ?
C34 C35 1.528(12) . ?
C34 C36 1.5200(10) . ?
C21 H21A 0.9800 . ?
C21 H21B 0.9800 . ?
C21 H21C 0.9800 . ?
C4 H4 0.9500 . ?
C44 H44A 0.9800 . ?
C44 H44B 0.9800 . ?
C44 H44C 0.9800 . ?
C18 H18A 0.9800 . ?
C18 H18B 0.9800 . ?
C18 H18C 0.9800 . ?
C46 H46A 0.9800 . ?
C46 H46B 0.9800 . ?
C46 H46C 0.9800 . ?
C45 H45A 0.9800 . ?
C45 H45B 0.9800 . ?
C45 H45C 0.9800 . ?
C20 H20A 0.9800 . ?
C20 H20B 0.9800 . ?
C20 H20C 0.9800 . ?
C17 H17A 0.9800 . ?
C17 H17B 0.9800 . ?
C17 H17C 0.9800 . ?
C42 H42A 0.9800 . ?
C42 H42B 0.9800 . ?
C42 H42C 0.9800 . ?
C43 H43A 0.9800 . ?
C43 H43B 0.9800 . ?
C43 H43C 0.9800 . ?
C30 H30A 0.9800 . ?
C30 H30B 0.9800 . ?
C30 H30C 0.9800 . ?
C30 C28 1.5198(10) . ?
C35 H35A 0.9800 . ?
C35 H35B 0.9800 . ?
C35 H35C 0.9800 . ?
C36 H36A 0.9800 . ?
C36 H36B 0.9800 . ?
C36 H36C 0.9800 . ?
C33 H33A 0.9800 . ?
C33 H33B 0.9800 . ?
C33 H33C 0.9800 . ?
C33 C31 1.519(2) . ?
C29A H29A 0.9800 . ?
C29A H29B 0.9800 . ?
C29A H29C 0.9800 . ?
C33A H33D 0.9800 . ?
C33A H33E 0.9800 . ?
C33A H33F 0.9800 . ?
C33A C31A 1.508(6) . ?
C32A H32A 0.9800 . ?
C32A H32B 0.9800 . ?
C32A H32C 0.9800 . ?
C32A C31A 1.518(2) . ?
C32 H32D 0.9800 . ?
C32 H32E 0.9800 . ?
C32 H32F 0.9800 . ?
C32 C31 1.519(2) . ?
C36A H36D 0.9800 . ?
C36A H36E 0.9800 . ?
C36A H36F 0.9800 . ?
C36A C34A 1.532(9) . ?
C35A H35D 0.9800 . ?
C35A H35E 0.9800 . ?
C35A H35F 0.9800 . ?
C35A C34A 1.5201(10) . ?
C30A H30D 0.9800 . ?
C30A H30E 0.9800 . ?
C30A H30F 0.9800 . ?
C31 H31 1.0000 . ?
C34A H34A 1.0000 . ?
C31A H31A 1.0000 . ?
C28 H28 1.0000 . ?
C28 C29 1.5223(10) . ?
C29 H29D 0.9800 . ?
C29 H29E 0.9800 . ?
C29 H29F 0.9800 . ?

loop_
_geom_torsion_atom_site_label_1
_geom_torsion_atom_site_label_2
_geom_torsion_atom_site_label_3
_geom_torsion_atom_site_label_4
_geom_torsion
_geom_torsion_site_symmetry_1
_geom_torsion_site_symmetry_2
_geom_torsion_site_symmetry_3
_geom_torsion_site_symmetry_4
_geom_torsion_publ_flag
Ga1 P1 C1 C2 -0.83(17) . . . . ?
Ga1 P1 C1 C6 179.13(11) . . . . ?
Ga1 C38 C39 C40 65.69(14) . . . . ?
Ga1 C38 C39 C44 -111.09(19) . . . . ?
Ga1 C38 C37 C41 -73.09(13) . . . . ?
Ga1 C38 C37 C42 121.14(19) . . . . ?
Ga1 C39 C40 C41 57.98(13) . . . . ?
Ga1 C39 C40 C45 -117.16(19) . . . . ?
Ga1 C37 C41 C40 -64.86(14) . . . . ?
Ga1 C37 C41 C46 113.5(2) . . . . ?
Ga1 C41 C40 C39 -57.59(13) . . . . ?
Ga1 C41 C40 C45 117.4(2) . . . . ?
P1 C1 C6 C22 -7.5(2) . . . . ?
P1 C1 C6 C5 176.45(14) . . . . ?
C12 C7 C8 C9 4.1(2) . . . . ?
C12 C7 C8 C13 -178.39(15) . . . . ?
C12 C7 C2 C1 82.1(2) . . . . ?
C12 C7 C2 C3 -93.5(2) . . . . ?
C7 C12 C19 C21 -137.19(17) . . . . ?
C7 C12 C19 C20 98.0(2) . . . . ?
C7 C12 C11 C10 0.3(3) . . . . ?
C7 C8 C9 C10 -0.7(3) . . . . ?
C7 C8 C13 C14 -110.20(18) . . . . ?
C7 C8 C13 C15 126.59(18) . . . . ?
C7 C2 C1 P1 8.3(3) . . . . ?
C7 C2 C1 C6 -171.67(16) . . . . ?
C7 C2 C3 C4 174.61(18) . . . . ?
C8 C7 C2 C1 -106.8(2) . . . . ?
C8 C7 C2 C3 77.6(2) . . . . ?
C9 C10 C11 C12 3.1(3) . . . . ?
C9 C10 C16 C18 43.0(2) . . . . ?
C9 C10 C16 C17 -81.5(2) . . . . ?
C9 C8 C13 C14 67.3(2) . . . . ?
C9 C8 C13 C15 -55.9(2) . . . . ?
C2 C7 C8 C9 -166.92(15) . . . . ?
C2 C7 C8 C13 10.6(2) . . . . ?
C2 C1 C6 C22 172.42(15) . . . . ?
C2 C1 C6 C5 -3.6(3) . . . . ?
C2 C3 C4 C5 -1.7(3) . . . . ?
C38 C39 C40 Ga1 -57.34(12) . . . . ?
C38 C39 C40 C41 0.6(2) . . . . ?
C38 C39 C40 C45 -174.50(18) . . . . ?
C38 C37 C41 Ga1 66.25(12) . . . . ?
C38 C37 C41 C40 1.4(2) . . . . ?
C38 C37 C41 C46 179.7(2) . . . . ?
C22 C27 C26 C25 0.0 . . . . ?
C22 C27 C34 C35 96.6(11) . . . . ?
C22 C27 C34 C36 -134.2(9) . . . . ?
C22 C23 C24A C25A 0.21(7) . . . . ?
C22 C23 C28A C29A -105.8(4) . . . . ?
C22 C23 C28A C30A 128.0(6) . . . . ?
C22 C23 C28 C30 108.8(6) . . . . ?
C22 C23 C28 C29 -124.5(3) . . . . ?
C22 C27A C26A C25A 0.01(7) . . . . ?
C22 C27A C34A C36A -143.3(9) . . . . ?
C22 C27A C34A C35A 97.4(11) . . . . ?
C22 C6 C5 C4 -175.33(18) . . . . ?
C27 C22 C23 C24 0.0 . . . . ?
C27 C22 C23 C28 179.41(8) . . . . ?
C27 C22 C6 C1 100.38(17) . . . . ?
C27 C22 C6 C5 -83.52(18) . . . . ?
C27 C26 C25 C24 0.0 . . . . ?
C27 C26 C25 C31 179.07(19) . . . . ?
C26 C27 C34 C35 -79.9(11) . . . . ?
C26 C27 C34 C36 49.3(11) . . . . ?
C26 C25 C24 C23 0.0 . . . . ?
C26 C25 C31 C33 14.3(4) . . . . ?
C26 C25 C31 C32 -109.4(4) . . . . ?
C25 C24 C23 C22 0.0 . . . . ?
C25 C24 C23 C28 -179.47(7) . . . . ?
C24 C25 C31 C33 -166.6(4) . . . . ?
C24 C25 C31 C32 69.7(4) . . . . ?
C24 C23 C28 C30 -71.8(6) . . . . ?
C24 C23 C28 C29 54.9(3) . . . . ?
C23 C22 C27 C26 0.0 . . . . ?
C23 C22 C27 C34 -176.4(5) . . . . ?
C23 C22 C27A C26A 0.12(7) . . . . ?
C23 C22 C27A C34A -179.89(4) . . . . ?
C23 C22 C6 C1 -86.95(17) . . . . ?
C23 C22 C6 C5 89.16(18) . . . . ?
C27A C22 C23 C24A -0.22(6) . . . . ?
C27A C22 C23 C28A -179.93(4) . . . . ?
C27A C22 C6 C1 89.66(18) . . . . ?
C27A C22 C6 C5 -94.23(17) . . . . ?
C27A C26A C25A C24A -0.03(7) . . . . ?
C27A C26A C25A C31A -179.99(4) . . . . ?
C26A C27A C34A C36A 36.7(9) . . . . ?
C26A C27A C34A C35A -82.6(11) . . . . ?
C26A C25A C24A C23 -0.09(7) . . . . ?
C26A C25A C31A C33A 73.4(5) . . . . ?
C26A C25A C31A C32A -53.3(5) . . . . ?
C24A C23 C28A C29A 74.5(4) . . . . ?
C24A C23 C28A C30A -51.7(6) . . . . ?
C24A C25A C31A C33A -106.6(5) . . . . ?
C24A C25A C31A C32A 126.7(5) . . . . ?
C19 C12 C7 C8 179.19(15) . . . . ?
C19 C12 C7 C2 -9.6(2) . . . . ?
C19 C12 C11 C10 177.20(16) . . . . ?
C11 C12 C7 C8 -3.9(2) . . . . ?
C11 C12 C7 C2 167.29(15) . . . . ?
C11 C12 C19 C21 46.0(2) . . . . ?
C11 C12 C19 C20 -78.8(2) . . . . ?
C11 C10 C9 C8 -2.9(3) . . . . ?
C11 C10 C16 C18 -141.70(18) . . . . ?
C11 C10 C16 C17 93.8(2) . . . . ?
C39 C38 C37 Ga1 72.10(12) . . . . ?
C39 C38 C37 C41 -1.0(2) . . . . ?
C39 C38 C37 C42 -166.76(17) . . . . ?
C1 C2 C3 C4 -1.3(3) . . . . ?
C1 C6 C5 C4 0.8(3) . . . . ?
C6 C22 C27 C26 172.65(14) . . . . ?
C6 C22 C27 C34 -3.8(5) . . . . ?
C6 C22 C23 C24 -172.67(14) . . . . ?
C6 C22 C23 C24A 176.43(13) . . . . ?
C6 C22 C23 C28A -3.29(14) . . . . ?
C6 C22 C23 C28 6.74(15) . . . . ?
C6 C22 C27A C26A -176.49(14) . . . . ?
C6 C22 C27A C34A 3.50(14) . . . . ?
C6 C5 C4 C3 1.9(3) . . . . ?
C13 C8 C9 C10 -178.23(16) . . . . ?
C16 C10 C9 C8 172.45(17) . . . . ?
C16 C10 C11 C12 -172.34(16) . . . . ?
C37 C38 C39 Ga1 -65.47(12) . . . . ?
C37 C38 C39 C40 0.2(2) . . . . ?
C37 C38 C39 C44 -176.56(18) . . . . ?
C37 C41 C40 Ga1 56.32(13) . . . . ?
C37 C41 C40 C39 -1.3(2) . . . . ?
C37 C41 C40 C45 173.75(19) . . . . ?
C3 C2 C1 P1 -176.24(15) . . . . ?
C3 C2 C1 C6 3.8(3) . . . . ?
C28A C23 C24A C25A 179.91(4) . . . . ?
C34 C27 C26 C25 176.6(5) . . . . ?
C44 C39 C40 Ga1 119.52(19) . . . . ?
C44 C39 C40 C41 177.50(18) . . . . ?
C44 C39 C40 C45 2.4(3) . . . . ?
C46 C41 C40 Ga1 -122.0(2) . . . . ?
C46 C41 C40 C39 -179.6(2) . . . . ?
C46 C41 C40 C45 -4.6(3) . . . . ?
C42 C37 C41 Ga1 -128.5(2) . . . . ?
C42 C37 C41 C40 166.65(19) . . . . ?
C42 C37 C41 C46 -15.0(3) . . . . ?
C43 C38 C39 Ga1 128.0(2) . . . . ?
C43 C38 C39 C40 -166.26(18) . . . . ?
C43 C38 C39 C44 17.0(3) . . . . ?
C43 C38 C37 Ga1 -120.71(18) . . . . ?
C43 C38 C37 C41 166.20(18) . . . . ?
C43 C38 C37 C42 0.4(3) . . . . ?
C31 C25 C24 C23 -179.09(19) . . . . ?
C34A C27A C26A C25A -179.99(4) . . . . ?
C31A C25A C24A C23 179.88(4) . . . . ?

loop_
_smtbx_masks_void_nr
_smtbx_masks_void_average_x
_smtbx_masks_void_average_y
_smtbx_masks_void_average_z
_smtbx_masks_void_volume
_smtbx_masks_void_count_electrons
_smtbx_masks_void_content
1 -0.475 -0.640 0.500 593.6 152.2 ?
2 0.483 0.223 0.957 10.9 0.0 ?
3 0.517 0.777 0.043 10.9 0.0 ?
